data_1570130
loop_
_publ_author_name
'Zhang, Mengchu'
'Zhang, Tianyuan'
'Yu, Sifan'
'Qiu, Huang'
'Yusuf, Abdulla'
'Xu, Xinfang'
'Qian, Yu'
'Hu, Wenhao'

_publ_section_title
;
 Construction of 4-hydroxycoumarin derivatives with adjacent quaternary
 and tertiary stereocenters <i>via</i> ternary catalysis.
;
_journal_issue 42
_journal_name_full 'Chemical science'
_journal_page_first 11850
_journal_page_last 11857
_journal_paper_doi 10.1039/d3sc03452f
_journal_volume 14
_journal_year 2023
_chemical_formula_moiety 'C29 H23 N O4'
_chemical_formula_sum 'C29 H23 N O4'
_chemical_formula_weight 449.48
_space_group_crystal_system triclinic
_space_group_IT_number 2
_space_group_name_Hall '-P 1'
_space_group_name_H-M_alt 'P -1'
_atom_sites_solution_hydrogens mixed
_atom_sites_solution_primary dual
_audit_creation_date 2021-05-07
_audit_creation_method
;
Olex2 1.3
(compiled 2020.11.12 svn.r5f609507 for OlexSys, GUI svn.r6272)
;
_audit_update_record
;
2023-05-22 deposited with the CCDC.	2023-09-25 downloaded from the CCDC.
;
_cell_angle_alpha 112.6020(10)
_cell_angle_beta 91.9090(10)
_cell_angle_gamma 104.2180(10)
_cell_formula_units_Z 2
_cell_length_a 10.06580(10)
_cell_length_b 10.9123(2)
_cell_length_c 11.3400(2)
_cell_measurement_reflns_used 20022
_cell_measurement_temperature 100.00(10)
_cell_measurement_theta_max 76.5840
_cell_measurement_theta_min 4.2360
_cell_volume 1103.30(3)
_computing_cell_refinement 'CrysAlisPro 1.171.40.84a (Rigaku OD, 2020)'
_computing_data_collection 'CrysAlisPro 1.171.40.84a (Rigaku OD, 2020)'
_computing_data_reduction 'CrysAlisPro 1.171.40.84a (Rigaku OD, 2020)'
_computing_molecular_graphics 'Olex2 1.3 (Dolomanov et al., 2009)'
_computing_publication_material 'Olex2 1.3 (Dolomanov et al., 2009)'
_computing_structure_refinement 'SHELXL 2018/3 (Sheldrick, 2015)'
_computing_structure_solution 'SHELXT 2018/2 (Sheldrick, 2018)'
_diffrn_ambient_environment N~2~
_diffrn_ambient_temperature 100.00(10)
_diffrn_detector 'Hybrid Pixel Array Detector'
_diffrn_detector_area_resol_mean 10.0000
_diffrn_detector_type HyPix
_diffrn_measured_fraction_theta_full 1.000
_diffrn_measured_fraction_theta_max 0.971
_diffrn_measurement_details
;
List of Runs (angles in degrees, time in seconds):

  # Type    Start    End  Width  t~exp~   \w     \q     \k     \f   Frames
#--------------------------------------------------------------------------
  1  \w    -63.00  26.00   0.50    0.10    --  -46.62  57.00  90.00  178
  2  \w    -44.00 -18.00   0.50    0.10    --    8.00 132.00  90.05   52
  3  \w      5.00  33.00   0.50    0.10    --   36.00  93.00  85.34   56
  4  \w     28.00 125.00   0.50    0.10    --   52.00  77.00  58.53  194
  5  \w     90.00 178.00   0.50    0.80    --  107.00 102.00 137.00  176
  6  \w    113.00 139.00   0.50    0.80    --  107.00  45.00 150.00   52
  7  \w    106.00 132.00   0.50    0.10    --   60.00  74.00 163.69   52
  8  \w     38.00  64.00   0.50    0.10    --   60.00  74.00 163.69   52
  9  \w     34.00 129.00   0.50    0.10    --   56.00  73.00 141.67  190
 10  \w     46.00  72.00   0.50    0.10    --   68.00  75.00   7.91   52
 11  \w     31.00 122.00   0.50    0.10    --   46.62  19.00 -60.00  182
 12  \w     66.00 105.00   0.50    0.80    --  107.00 -77.00   0.00   78
 13  \w     81.00 106.00   0.50    0.80    --  107.00-102.00  34.00   50
 14  \w     77.00 112.00   0.50    0.80    --  107.00-125.00  30.00   70
 15  \w     73.00 105.00   0.50    0.80    --  107.00 -94.00   0.00   64
 16  \w     85.00 112.00   0.50    0.80    --  107.00-125.00 -60.00   54
 17  \w     64.00 112.00   0.50    0.80    --  107.00-125.00 -30.00   96
 18  \w     49.00 112.00   0.50    0.80    --  107.00-125.00   0.00  126
 19  \w     45.00  70.00   0.50    0.80    --  107.00-125.00  30.00   50
 20  \w     35.00  69.00   0.50    0.80    --  107.00 -94.00   0.00   68
 21  \w     38.00  68.00   0.50    0.80    --  107.00 -61.00  30.00   60
 22  \w     35.00  68.00   0.50    0.80    --  107.00 -61.00  90.00   66
 23  \w     35.00  90.00   0.50    0.80    --  107.00 -94.00 150.00  110
 24  \w     74.00 112.00   0.50    0.80    --  107.00-125.00 150.00   76
 25  \w     34.00 112.00   0.50    0.80    --  107.00-125.00 120.00  156
 26  \w     36.00  62.00   0.50    0.80    --  107.00-125.00 150.00   52
 27  \w     -9.00  83.00   0.50    0.10    --   46.62-102.00  34.00  184
 28  \w     41.00  69.00   0.50    0.80    --  107.00 -61.00 -90.00   56
 29  \w     40.00  79.00   0.50    0.80    --  107.00 -94.00-120.00   78
 30  \w     81.00 110.00   0.50    0.80    --  107.00-125.00-150.00   58
 31  \w     78.00 105.00   0.50    0.80    --  107.00 -94.00-180.00   54
 32  \w     70.00 106.00   0.50    0.80    --  107.00 -77.00-180.00   72
 33  \w     54.00  79.00   0.50    0.80    --  107.00-125.00-150.00   50
 34  \w     37.00  64.00   0.50    0.80    --  107.00 -77.00-180.00   54
 35  \w     36.00  71.00   0.50    0.80    --  107.00 -61.00-180.00   70
 36  \w     34.00  59.00   0.50    0.80    --  107.00 -94.00-180.00   50
 37  \w     37.00  70.00   0.50    0.80    --  107.00 -61.00-120.00   66
 38  \w     36.00  63.00   0.50    0.80    --  107.00-125.00 -60.00   54
 39  \w     94.00 178.00   0.50    0.80    --  107.00  45.00 -60.00  168
 40  \w     31.00 125.00   0.50    0.10    --   52.00  70.00  33.88  188
 41  \w     31.00 129.00   0.50    0.10    --   56.00  80.00-108.52  196
 42  \w     37.00  63.00   0.50    0.10    --   60.00  75.00-121.64   52
 43  \w     33.00  58.00   0.50    0.10    --   56.00  75.00-139.50   50
 44  \w     28.00 125.00   0.50    0.10    --   52.00  77.00-157.06  194
 45  \w     23.00 120.00   0.50    0.10    --   46.62  77.00   0.00  194
 46  \w     27.00 125.00   0.50    0.10    --   52.00  79.00 -63.29  196
 47  \w     36.00  62.00   0.50    0.10    --   60.00  78.00 135.63   52
 48  \w    -17.00  27.00   0.50    0.10    --   16.00  97.00  -1.14   88
 49  \w      4.00  33.00   0.50    0.10    --   36.00  94.00-151.81   58
 50  \w    -66.00 -41.00   0.50    0.10    --  -64.00 -75.00 -47.29   50
 51  \w    -37.00 -10.00   0.50    0.10    --  -40.00 -90.00 -91.46   54
 52  \w    -63.00 -35.00   0.50    0.10    --  -60.00 -80.00 -59.05   56
 53  \w    -71.00 -45.00   0.50    0.10    --  -68.00 -75.00-166.58   52
 54  \w    -84.00 -58.00   0.50    0.80    --  -80.00 -72.00-123.10   52
 55  \w    -83.00 -58.00   0.50    0.80    --  -80.00 -73.00 -73.37   50
 56  \w    -88.00 -58.00   0.50    0.80    --  -80.00 -73.00 -86.07   60
 57  \w    -90.00 -64.00   0.50    0.80    --  -80.00 -60.00-121.97   52
 58  \w    -89.00 -63.00   0.50    0.80    --  -84.00 -73.00-163.23   52
 59  \w    -94.00 -68.00   0.50    0.80    --  -84.00 -61.00-167.36   52
 60  \w    -93.00 -67.00   0.50    0.80    --  -88.00 -71.00-174.39   52
 61  \w   -106.00 -77.00   0.50    0.80    -- -100.00 -79.00-130.44   58
 62  \w   -106.00 -76.00   0.50    0.80    -- -100.00 -77.00-120.00   60
 63  \w   -104.00 -77.00   0.50    0.80    -- -100.00 -75.00 -72.26   54
 64  \w    -94.00 -69.00   0.50    0.80    --  -92.00 -74.00 -45.47   50
 65  \w    -92.00 -58.00   0.50    0.80    --  -80.00 -73.00 -20.55   68
 66  \w    -80.00 -54.00   0.50    0.80    --  -76.00 -72.00  24.43   52
 67  \w    -62.00 -36.00   0.50    0.10    --  -60.00 -78.00  57.84   52
 68  \w    -74.00 -49.00   0.50    0.10    --  -68.00 -64.00 144.90   50
 69  \w    -71.00 -45.00   0.50    0.10    --  -68.00 -74.00 131.48   52
 70  \w    -87.00 -52.00   0.50    0.80    --  -76.00 -76.00  66.19   70
 71  \w    -85.00 -59.00   0.50    0.80    --  -80.00 -73.00  97.69   52
 72  \w    -85.00 -59.00   0.50    0.80    --  -80.00 -69.00  76.60   52
 73  \w    -88.00 -62.00   0.50    0.80    --  -84.00 -73.00  61.83   52
 74  \w    -91.00 -61.00   0.50    0.80    --  -80.00 -64.00 122.42   60
 75  \w    -88.00 -62.00   0.50    0.80    --  -84.00 -72.00 109.72   52
 76  \w    -91.00 -65.00   0.50    0.80    --  -88.00 -74.00  59.20   52
 77  \w    -84.00 -58.00   0.50    0.80    --  -80.00 -74.00   9.87   52
 78  \w    -97.00 -65.00   0.50    0.80    --  -84.00 -65.00 -55.19   64
 79  \w   -106.00 -79.00   0.50    0.80    --  -96.00 -60.00 -11.27   54
 80  \w   -107.00 -79.00   0.50    0.80    -- -100.00 -73.00 -53.25   56
 81  \w   -112.00 -83.00   0.50    0.80    -- -100.00 -77.00 -30.00   58
 82  \w   -125.00 -80.00   0.50    0.80    -- -100.00 -68.00 -90.41   90
 83  \w   -124.00 -82.00   0.50    0.80    -- -100.00 -71.00-146.41   84
 84  \w   -125.00 -78.00   0.50    0.80    -- -100.00 -74.00-113.15   94
 85  \w   -119.00 -74.00   0.50    0.10    --  -46.62-125.00-180.00   90
 86  \w   -137.00-112.00   0.50    0.10    --  -64.00 -75.00 -47.29   50
 87  \w   -119.00 -23.00   0.50    0.10    --  -46.62 -77.00  30.00  192
 88  \w    -92.00 -66.00   0.50    0.80    --  -88.00 -75.00 132.52   52
 89  \w   -101.00 -66.00   0.50    0.80    --  -84.00 -65.00 140.28   70
 90  \w   -108.00 -76.00   0.50    0.80    -- -100.00 -77.00  60.00   64
 91  \w   -105.00 -77.00   0.50    0.80    -- -100.00 -74.00  71.34   56
 92  \w   -108.00 -82.00   0.50    0.80    -- -100.00 -65.00 112.08   52
 93  \w   -112.00 -77.00   0.50    0.80    -- -100.00 -74.00 160.32   70
 94  \w   -111.00 -79.00   0.50    0.80    -- -100.00 -72.00  99.44   64
 95  \w   -110.00 -78.00   0.50    0.80    -- -100.00 -78.00 137.21   64
 96  \w   -119.00 -23.00   0.50    0.10    --  -46.62 -77.00  90.00  192
 97  \w   -116.00 -76.00   0.50    0.80    -- -100.00 -78.00  -5.10   80
 98  \w   -131.00 -74.00   0.50    0.80    --  -92.00 -64.00  17.55  114
 99  \w   -127.00 -80.00   0.50    0.80    -- -100.00 -72.00 108.96   94
100  \w   -136.00 -78.00   0.50    0.80    -- -100.00 -76.00 142.81  116
101  \w   -146.00-120.00   0.50    0.80    --  -76.00 -72.00  24.43   52
102  \w   -145.00 -80.00   0.50    0.80    -- -100.00 -68.00  -5.44  130
103  \w   -145.00-119.00   0.50    0.80    --  -80.00 -64.00 122.42   52
104  \w   -142.00-116.00   0.50    0.80    -- -100.00 -72.00  99.44   52
105  \w   -145.00 -77.00   0.50    0.80    -- -100.00 -77.00  30.00  136
106  \w   -140.00-114.00   0.50    0.80    -- -100.00 -54.00  15.05   52
107  \w   -153.00-127.00   0.50    0.80    --  -96.00 -60.00 -11.27   52
108  \w   -157.00-113.00   0.50    0.80    -- -100.00 -75.00 -72.26   88
109  \w   -168.00-142.00   0.50    0.80    -- -100.00 -79.00-130.44   52
110  \w   -156.00 -78.00   0.50    0.80    -- -100.00 -72.00-168.47  156
111  \w   -163.00-138.00   0.50    0.80    -- -100.00 -73.00 -53.25   50
112  \w   -165.00-139.00   0.50    0.80    -- -100.00 -77.00 -30.00   52
113  \w   -170.00-144.00   0.50    0.80    -- -100.00 -68.00 -90.41   52
114  \w   -173.00-131.00   0.50    0.80    -- -100.00 -74.00-113.15   84
115  \w   -173.00-140.00   0.50    0.80    -- -100.00 -77.00-120.00   66
116  \w   -170.00 -76.00   0.50    0.80    -- -100.00 -77.00-150.00  188
117  \w   -169.00 -77.00   0.50    0.80    -- -100.00 -76.00 -24.66  184
118  \w   -164.00-138.00   0.50    0.80    -- -100.00 -77.00  60.00   52
119  \w   -173.00 -86.00   0.50    0.80    -- -100.00-102.00  34.00  174
120  \w   -167.00 -81.00   0.50    0.80    -- -100.00 -65.00 172.23  172
121  \w   -173.00-124.00   0.50    0.80    -- -100.00 -65.00 112.08   98
122  \w   -173.00 -81.00   0.50    0.80    -- -100.00 -72.00  91.04  184
123  \w   -171.00-132.00   0.50    0.80    -- -100.00 -74.00 160.32   78
124  \w   -173.00-126.00   0.50    0.80    -- -100.00 -78.00 137.21   94
125  \w   -173.00 -76.00   0.50    0.80    -- -100.00 -77.00  53.55  194
126  \w   -169.00 -79.00   0.50    0.80    -- -100.00 -72.00-103.46  180
127  \w   -162.00-130.00   0.50    0.80    -- -100.00 -15.00 -90.00   64
128  \w   -172.00-100.00   0.50    0.80    -- -100.00 -49.00  59.98  144
129  \w    -82.00  13.00   0.50    0.10    --  -46.62 102.00 137.00  190
130  \w   -106.00 -27.00   0.50    0.80    -- -100.00 102.00 137.00  158
;
_diffrn_measurement_device 'four-circle diffractometer'
_diffrn_measurement_device_type 'XtaLAB Synergy R, DW system, HyPix'
_diffrn_measurement_method '\w scans'
_diffrn_orient_matrix_type 'CrysAlisPro convention (1999,Acta A55,543-557)'
_diffrn_orient_matrix_UB_11 -0.1589974000
_diffrn_orient_matrix_UB_12 -0.0350506000
_diffrn_orient_matrix_UB_13 -0.0105728000
_diffrn_orient_matrix_UB_21 -0.0126448000
_diffrn_orient_matrix_UB_22 -0.0989613000
_diffrn_orient_matrix_UB_23 -0.1425815000
_diffrn_orient_matrix_UB_31 -0.0024419000
_diffrn_orient_matrix_UB_32 -0.1198068000
_diffrn_orient_matrix_UB_33 0.0407790000
_diffrn_radiation_monochromator mirror
_diffrn_radiation_probe x-ray
_diffrn_radiation_type 'Cu K\a'
_diffrn_radiation_wavelength 1.54184
_diffrn_reflns_av_R_equivalents 0.0836
_diffrn_reflns_av_unetI/netI 0.0368
_diffrn_reflns_Laue_measured_fraction_full 1.000
_diffrn_reflns_Laue_measured_fraction_max 0.971
_diffrn_reflns_limit_h_max 12
_diffrn_reflns_limit_h_min -12
_diffrn_reflns_limit_k_max 12
_diffrn_reflns_limit_k_min -13
_diffrn_reflns_limit_l_max 14
_diffrn_reflns_limit_l_min -14
_diffrn_reflns_number 44222
_diffrn_reflns_point_group_measured_fraction_full 1.000
_diffrn_reflns_point_group_measured_fraction_max 0.971
_diffrn_reflns_theta_full 67.684
_diffrn_reflns_theta_max 77.040
_diffrn_reflns_theta_min 4.267
_diffrn_source 'Rotating-anode X-ray tube'
_diffrn_source_type 'Rigaku (Cu) X-ray Source'
_exptl_absorpt_coefficient_mu 0.727
_exptl_absorpt_correction_T_max 1.00000
_exptl_absorpt_correction_T_min 0.72386
_exptl_absorpt_correction_type multi-scan
_exptl_absorpt_process_details
;
CrysAlisPro 1.171.40.84a (Rigaku Oxford Diffraction, 2020)
Empirical absorption correction using spherical harmonics,
implemented in SCALE3 ABSPACK scaling algorithm.
;
_exptl_crystal_colour colourless
_exptl_crystal_colour_primary colourless
_exptl_crystal_density_diffrn 1.353
_exptl_crystal_description plate
_exptl_crystal_F_000 472
_exptl_crystal_size_max 0.2
_exptl_crystal_size_mid 0.2
_exptl_crystal_size_min 0.05
_refine_diff_density_max 0.472
_refine_diff_density_min -0.255
_refine_diff_density_rms 0.077
_refine_ls_extinction_method none
_refine_ls_goodness_of_fit_ref 1.036
_refine_ls_hydrogen_treatment mixed
_refine_ls_matrix_type full
_refine_ls_number_parameters 314
_refine_ls_number_reflns 4553
_refine_ls_number_restraints 1
_refine_ls_restrained_S_all 1.037
_refine_ls_R_factor_all 0.0563
_refine_ls_R_factor_gt 0.0496
_refine_ls_shift/su_max 0.001
_refine_ls_shift/su_mean 0.000
_refine_ls_structure_factor_coef Fsqd
_refine_ls_weighting_details 'w=1/[\s^2^(Fo^2^)+(0.0987P)^2^+0.2025P] where P=(Fo^2^+2Fc^2^)/3'
_refine_ls_weighting_scheme calc
_refine_ls_wR_factor_gt 0.1374
_refine_ls_wR_factor_ref 0.1447
_reflns_Friedel_coverage 0.000
_reflns_number_gt 3918
_reflns_number_total 4553
_reflns_threshold_expression 'I > 2\s(I)'
_cod_data_source_file d3sc03452f2.cif
_cod_data_source_block zhangmch_210427_3
_cod_depositor_comments 'Adding full bibliography for 1570130--1570133.cif.'
_cod_database_code 1570130
_shelx_shelxl_version_number 2018/3
_shelx_space_group_comment
;
The symmetry employed for this shelxl refinement is uniquely defined
by the following loop, which should always be used as a source of
symmetry information in preference to the above space-group names.
They are only intended as comments.
;
_reflns_odcompleteness_completeness 99.84
_reflns_odcompleteness_iscentric 1
_reflns_odcompleteness_theta 71.98
_olex2_refinement_description
;
1. Fixed Uiso
 At 1.2 times of:
  All C(H) groups
 At 1.5 times of:
  All C(H,H,H) groups
2. Restrained distances
 C3-H3
 0.91 with sigma of 0.01
3.a Aromatic/amide H refined with riding coordinates:
 C2(H2), C16(H16), C20(H20), C24(H24), C11(H11), C19(H19), C18(H18), C26(H26),
 C17(H17), C8(H8), C27(H27), C10(H10), C9(H9)
3.b Idealised Me refined as rotating group:
 C32(H32A,H32B,H32C), C33(H33A,H33B,H33C), C31(H31A,H31B,H31C)
;
_olex2_submission_special_instructions 'No special instructions were received'
_oxdiff_exptl_absorpt_empirical_details
;
Empirical correction (ABSPACK) includes:
- Absorption correction using spherical harmonics
- Frame scaling
;
_oxdiff_exptl_absorpt_empirical_full_max 1.773
_oxdiff_exptl_absorpt_empirical_full_min 0.619

loop_
_space_group_symop_operation_xyz
'x, y, z'
'-x, -y, -z'

loop_
_atom_site_label
_atom_site_type_symbol
_atom_site_fract_x
_atom_site_fract_y
_atom_site_fract_z
_atom_site_U_iso_or_equiv
_atom_site_adp_type
_atom_site_occupancy
_atom_site_site_symmetry_order
_atom_site_calc_flag
_atom_site_refinement_flags_posn
_atom_site_refinement_flags_adp
_atom_site_refinement_flags_occupancy
_atom_site_disorder_assembly
_atom_site_disorder_group
O14 O 0.73232(9) 0.48855(10) 0.18687(9) 0.0238(2) Uani 1 1 d . . . . .
O6 O 0.57140(10) 0.18747(11) 0.31826(10) 0.0297(3) Uani 1 1 d . . . . .
O30 O 1.01698(10) 0.73028(11) 0.69430(9) 0.0295(3) Uani 1 1 d . . . . .
O34 O 0.73210(11) 0.28898(11) 0.48947(10) 0.0312(3) Uani 1 1 d . . . . .
N29 N 0.93181(12) 0.88427(13) 0.64434(11) 0.0272(3) Uani 1 1 d . . . . .
C4 C 0.72892(14) 0.41127(14) 0.35679(13) 0.0234(3) Uani 1 1 d . . . . .
C13 C 0.67811(13) 0.39752(14) 0.23922(13) 0.0230(3) Uani 1 1 d . . . . .
C12 C 0.56125(14) 0.28376(14) 0.15970(13) 0.0253(3) Uani 1 1 d . . . . .
C3 C 0.84478(13) 0.53493(14) 0.44043(13) 0.0229(3) Uani 1 1 d D . . . .
C5 C 0.68197(14) 0.29719(15) 0.39569(14) 0.0262(3) Uani 1 1 d . . . . .
C2 C 0.92568(13) 0.59175(14) 0.35464(13) 0.0230(3) Uani 1 1 d . . . . .
H2 H 1.018013 0.642430 0.383544 0.028 Uiso 1 1 calc R U . . .
C23 C 0.73640(14) 0.74101(15) 0.50186(13) 0.0237(3) Uani 1 1 d . . . . .
C1 C 0.86921(13) 0.57172(14) 0.23884(13) 0.0227(3) Uani 1 1 d . . . . .
C16 C 0.85315(15) 0.63829(15) 0.05209(13) 0.0267(3) Uani 1 1 d . . . . .
H16 H 0.757171 0.613189 0.046432 0.032 Uiso 1 1 calc R U . . .
C20 C 1.07789(14) 0.66603(14) 0.15510(13) 0.0250(3) Uani 1 1 d . . . . .
H20 H 1.133044 0.659575 0.218701 0.030 Uiso 1 1 calc R U . . .
C7 C 0.50951(14) 0.18266(15) 0.20620(14) 0.0271(3) Uani 1 1 d . . . . .
C24 C 0.62045(14) 0.71008(15) 0.41615(13) 0.0252(3) Uani 1 1 d . . . . .
H24 H 0.565731 0.619138 0.374624 0.030 Uiso 1 1 calc R U . . .
C21 C 0.92967(14) 0.75642(15) 0.63737(13) 0.0249(3) Uani 1 1 d . . . . .
C25 C 0.58446(14) 0.81523(16) 0.39118(13) 0.0277(3) Uani 1 1 d . . . . .
C15 C 0.93373(14) 0.62619(14) 0.14772(13) 0.0227(3) Uani 1 1 d . . . . .
C22 C 0.79826(13) 0.65105(14) 0.54757(13) 0.0232(3) Uani 1 1 d . . . . .
C11 C 0.49516(15) 0.27128(16) 0.04339(14) 0.0283(3) Uani 1 1 d . . . . .
H11 H 0.528584 0.337425 0.010797 0.034 Uiso 1 1 calc R U . . .
C19 C 1.13903(15) 0.71506(15) 0.06819(14) 0.0279(3) Uani 1 1 d . . . . .
H19 H 1.235004 0.741745 0.074141 0.034 Uiso 1 1 calc R U . . .
C18 C 1.05814(16) 0.72463(15) -0.02765(14) 0.0292(3) Uani 1 1 d . . . . .
H18 H 1.099448 0.755745 -0.086937 0.035 Uiso 1 1 calc R U . . .
C26 C 0.66703(16) 0.95070(16) 0.45631(15) 0.0305(3) Uani 1 1 d . . . . .
H26 H 0.643204 1.020917 0.440961 0.037 Uiso 1 1 calc R U . . .
C28 C 0.81770(14) 0.87786(15) 0.56431(13) 0.0259(3) Uani 1 1 d . . . . .
C17 C 0.91547(16) 0.68749(15) -0.03432(14) 0.0292(3) Uani 1 1 d . . . . .
H17 H 0.860965 0.695601 -0.097276 0.035 Uiso 1 1 calc R U . . .
C8 C 0.39307(15) 0.07287(16) 0.14078(16) 0.0330(3) Uani 1 1 d . . . . .
H8 H 0.358492 0.007041 0.173467 0.040 Uiso 1 1 calc R U . . .
C27 C 0.78459(16) 0.98437(16) 0.54403(15) 0.0307(3) Uani 1 1 d . . . . .
H27 H 0.838649 1.075362 0.587244 0.037 Uiso 1 1 calc R U . . .
C32 C 0.70468(14) 0.59282(15) 0.62939(13) 0.0262(3) Uani 1 1 d . . . . .
H32A H 0.618704 0.532387 0.576924 0.039 Uiso 1 1 calc R U . . .
H32B H 0.686907 0.667631 0.700279 0.039 Uiso 1 1 calc R U . . .
H32C H 0.750072 0.542122 0.661990 0.039 Uiso 1 1 calc R U . . .
C10 C 0.38067(16) 0.16133(17) -0.02314(16) 0.0343(4) Uani 1 1 d . . . . .
H10 H 0.337779 0.152875 -0.100896 0.041 Uiso 1 1 calc R U . . .
C9 C 0.32937(16) 0.06299(17) 0.02625(17) 0.0361(4) Uani 1 1 d . . . . .
H9 H 0.251355 -0.010169 -0.018329 0.043 Uiso 1 1 calc R U . . .
C33 C 0.45760(16) 0.78164(18) 0.29853(15) 0.0329(3) Uani 1 1 d . . . . .
H33A H 0.448774 0.695528 0.226568 0.049 Uiso 1 1 calc R U . . .
H33B H 0.465622 0.853786 0.268322 0.049 Uiso 1 1 calc R U . . .
H33C H 0.377284 0.774130 0.341456 0.049 Uiso 1 1 calc R U . . .
C31 C 1.03582(16) 1.00991(17) 0.72626(16) 0.0351(4) Uani 1 1 d . . . . .
H31A H 0.995403 1.064229 0.795985 0.053 Uiso 1 1 calc R U . . .
H31B H 1.070834 1.061904 0.676727 0.053 Uiso 1 1 calc R U . . .
H31C H 1.110280 0.987035 0.760471 0.053 Uiso 1 1 calc R U . . .
H3 H 0.8993(16) 0.5045(17) 0.4849(15) 0.029(4) Uiso 1 1 d D . . . .

loop_
_atom_site_aniso_label
_atom_site_aniso_U_11
_atom_site_aniso_U_22
_atom_site_aniso_U_33
_atom_site_aniso_U_23
_atom_site_aniso_U_13
_atom_site_aniso_U_12
O14 0.0221(5) 0.0262(5) 0.0264(5) 0.0137(4) 0.0044(4) 0.0073(4)
O6 0.0321(5) 0.0269(5) 0.0342(6) 0.0162(4) 0.0070(4) 0.0090(4)
O30 0.0286(5) 0.0370(6) 0.0269(5) 0.0142(4) 0.0023(4) 0.0143(4)
O34 0.0374(6) 0.0315(6) 0.0331(6) 0.0190(5) 0.0093(4) 0.0137(4)
N29 0.0274(6) 0.0269(6) 0.0270(6) 0.0089(5) 0.0033(5) 0.0104(5)
C4 0.0242(6) 0.0253(7) 0.0273(7) 0.0129(5) 0.0096(5) 0.0135(5)
C13 0.0223(6) 0.0243(6) 0.0275(7) 0.0125(5) 0.0094(5) 0.0114(5)
C12 0.0231(6) 0.0263(7) 0.0298(7) 0.0115(6) 0.0092(5) 0.0116(5)
C3 0.0234(6) 0.0267(7) 0.0243(7) 0.0130(5) 0.0060(5) 0.0124(5)
C5 0.0270(7) 0.0276(7) 0.0294(7) 0.0136(6) 0.0098(5) 0.0128(6)
C2 0.0222(6) 0.0246(7) 0.0262(7) 0.0116(5) 0.0071(5) 0.0106(5)
C23 0.0250(6) 0.0278(7) 0.0238(6) 0.0125(5) 0.0084(5) 0.0129(5)
C1 0.0206(6) 0.0222(6) 0.0273(7) 0.0105(5) 0.0053(5) 0.0088(5)
C16 0.0274(7) 0.0261(7) 0.0278(7) 0.0122(6) 0.0028(5) 0.0072(5)
C20 0.0258(7) 0.0263(7) 0.0252(7) 0.0105(6) 0.0061(5) 0.0105(5)
C7 0.0264(7) 0.0263(7) 0.0319(7) 0.0120(6) 0.0086(6) 0.0120(6)
C24 0.0245(6) 0.0302(7) 0.0249(7) 0.0124(6) 0.0077(5) 0.0117(5)
C21 0.0259(6) 0.0306(7) 0.0211(6) 0.0107(5) 0.0072(5) 0.0122(5)
C25 0.0287(7) 0.0372(8) 0.0272(7) 0.0174(6) 0.0105(6) 0.0187(6)
C15 0.0267(7) 0.0211(6) 0.0225(6) 0.0088(5) 0.0062(5) 0.0099(5)
C22 0.0238(6) 0.0276(7) 0.0233(6) 0.0125(5) 0.0059(5) 0.0124(5)
C11 0.0257(7) 0.0285(7) 0.0324(7) 0.0127(6) 0.0062(6) 0.0095(6)
C19 0.0276(7) 0.0277(7) 0.0294(7) 0.0117(6) 0.0091(6) 0.0086(5)
C18 0.0382(8) 0.0249(7) 0.0261(7) 0.0118(6) 0.0109(6) 0.0082(6)
C26 0.0358(8) 0.0320(8) 0.0353(8) 0.0190(6) 0.0112(6) 0.0198(6)
C28 0.0265(7) 0.0290(7) 0.0254(7) 0.0113(6) 0.0072(5) 0.0125(6)
C17 0.0370(8) 0.0279(7) 0.0245(7) 0.0127(6) 0.0020(6) 0.0090(6)
C8 0.0289(7) 0.0271(7) 0.0451(9) 0.0158(7) 0.0094(6) 0.0088(6)
C27 0.0348(7) 0.0247(7) 0.0344(8) 0.0117(6) 0.0067(6) 0.0118(6)
C32 0.0277(7) 0.0302(7) 0.0268(7) 0.0146(6) 0.0086(5) 0.0128(6)
C10 0.0284(7) 0.0359(8) 0.0368(8) 0.0129(7) 0.0007(6) 0.0097(6)
C9 0.0258(7) 0.0301(8) 0.0468(9) 0.0118(7) 0.0019(6) 0.0050(6)
C33 0.0331(7) 0.0433(9) 0.0325(8) 0.0203(7) 0.0078(6) 0.0201(7)
C31 0.0327(8) 0.0314(8) 0.0354(8) 0.0078(7) 0.0016(6) 0.0088(6)

loop_
_atom_type_symbol
_atom_type_description
_atom_type_scat_dispersion_real
_atom_type_scat_dispersion_imag
_atom_type_scat_source
C C 0.0181 0.0091 'International Tables Vol C Tables 4.2.6.8 and 6.1.1.4'
H H 0.0000 0.0000 'International Tables Vol C Tables 4.2.6.8 and 6.1.1.4'
N N 0.0311 0.0180 'International Tables Vol C Tables 4.2.6.8 and 6.1.1.4'
O O 0.0492 0.0322 'International Tables Vol C Tables 4.2.6.8 and 6.1.1.4'

loop_
_geom_angle_atom_site_label_1
_geom_angle_atom_site_label_2
_geom_angle_atom_site_label_3
_geom_angle
_geom_angle_site_symmetry_1
_geom_angle_site_symmetry_3
_geom_angle_publ_flag
C13 O14 C1 116.14(10) . . ?
C7 O6 C5 121.99(11) . . ?
C21 N29 C28 111.13(12) . . ?
C21 N29 C31 123.97(12) . . ?
C28 N29 C31 124.88(13) . . ?
C13 C4 C3 120.78(12) . . ?
C13 C4 C5 119.24(13) . . ?
C5 C4 C3 119.57(12) . . ?
O14 C13 C12 115.07(12) . . ?
C4 C13 O14 122.91(12) . . ?
C4 C13 C12 122.01(13) . . ?
C7 C12 C13 116.59(13) . . ?
C7 C12 C11 118.72(13) . . ?
C11 C12 C13 124.66(13) . . ?
C4 C3 C2 108.25(11) . . ?
C4 C3 C22 114.80(11) . . ?
C4 C3 H3 106.9(11) . . ?
C2 C3 C22 110.49(11) . . ?
C2 C3 H3 111.2(11) . . ?
C22 C3 H3 105.1(11) . . ?
O6 C5 C4 117.69(12) . . ?
O34 C5 O6 116.75(13) . . ?
O34 C5 C4 125.55(14) . . ?
C3 C2 H2 119.0 . . ?
C1 C2 C3 121.97(12) . . ?
C1 C2 H2 119.0 . . ?
C24 C23 C22 131.73(13) . . ?
C24 C23 C28 119.51(13) . . ?
C28 C23 C22 108.76(12) . . ?
O14 C1 C15 110.86(11) . . ?
C2 C1 O14 121.39(12) . . ?
C2 C1 C15 127.74(12) . . ?
C15 C16 H16 119.8 . . ?
C17 C16 H16 119.8 . . ?
C17 C16 C15 120.40(13) . . ?
C15 C20 H20 119.8 . . ?
C19 C20 H20 119.8 . . ?
C19 C20 C15 120.38(13) . . ?
O6 C7 C12 121.53(13) . . ?
O6 C7 C8 117.22(13) . . ?
C8 C7 C12 121.26(14) . . ?
C23 C24 H24 119.8 . . ?
C23 C24 C25 120.35(14) . . ?
C25 C24 H24 119.8 . . ?
O30 C21 N29 125.52(13) . . ?
O30 C21 C22 125.88(13) . . ?
N29 C21 C22 108.60(12) . . ?
C24 C25 C33 120.33(14) . . ?
C26 C25 C24 118.56(13) . . ?
C26 C25 C33 121.09(13) . . ?
C16 C15 C1 121.14(12) . . ?
C16 C15 C20 118.70(13) . . ?
C20 C15 C1 120.15(12) . . ?
C23 C22 C3 115.62(11) . . ?
C23 C22 C21 101.81(11) . . ?
C23 C22 C32 111.72(11) . . ?
C21 C22 C3 107.51(10) . . ?
C32 C22 C3 111.45(11) . . ?
C32 C22 C21 107.93(11) . . ?
C12 C11 H11 119.8 . . ?
C10 C11 C12 120.34(14) . . ?
C10 C11 H11 119.8 . . ?
C20 C19 H19 119.8 . . ?
C20 C19 C18 120.49(13) . . ?
C18 C19 H19 119.8 . . ?
C19 C18 H18 120.3 . . ?
C17 C18 C19 119.47(13) . . ?
C17 C18 H18 120.3 . . ?
C25 C26 H26 119.0 . . ?
C25 C26 C27 122.00(14) . . ?
C27 C26 H26 119.0 . . ?
C23 C28 N29 109.58(12) . . ?
C27 C28 N29 128.52(14) . . ?
C27 C28 C23 121.90(13) . . ?
C16 C17 H17 119.7 . . ?
C18 C17 C16 120.54(13) . . ?
C18 C17 H17 119.7 . . ?
C7 C8 H8 120.5 . . ?
C9 C8 C7 118.93(15) . . ?
C9 C8 H8 120.5 . . ?
C26 C27 H27 121.2 . . ?
C28 C27 C26 117.67(14) . . ?
C28 C27 H27 121.2 . . ?
C22 C32 H32A 109.5 . . ?
C22 C32 H32B 109.5 . . ?
C22 C32 H32C 109.5 . . ?
H32A C32 H32B 109.5 . . ?
H32A C32 H32C 109.5 . . ?
H32B C32 H32C 109.5 . . ?
C11 C10 H10 120.0 . . ?
C11 C10 C9 119.95(15) . . ?
C9 C10 H10 120.0 . . ?
C8 C9 C10 120.79(14) . . ?
C8 C9 H9 119.6 . . ?
C10 C9 H9 119.6 . . ?
C25 C33 H33A 109.5 . . ?
C25 C33 H33B 109.5 . . ?
C25 C33 H33C 109.5 . . ?
H33A C33 H33B 109.5 . . ?
H33A C33 H33C 109.5 . . ?
H33B C33 H33C 109.5 . . ?
N29 C31 H31A 109.5 . . ?
N29 C31 H31B 109.5 . . ?
N29 C31 H31C 109.5 . . ?
H31A C31 H31B 109.5 . . ?
H31A C31 H31C 109.5 . . ?
H31B C31 H31C 109.5 . . ?

loop_
_geom_bond_atom_site_label_1
_geom_bond_atom_site_label_2
_geom_bond_distance
_geom_bond_site_symmetry_2
_geom_bond_publ_flag
O14 C13 1.3584(17) . ?
O14 C1 1.4107(16) . ?
O6 C5 1.3840(18) . ?
O6 C7 1.3731(18) . ?
O30 C21 1.2237(17) . ?
O34 C5 1.2055(18) . ?
N29 C21 1.3614(19) . ?
N29 C28 1.4107(18) . ?
N29 C31 1.4456(19) . ?
C4 C13 1.351(2) . ?
C4 C3 1.5000(19) . ?
C4 C5 1.454(2) . ?
C13 C12 1.446(2) . ?
C12 C7 1.396(2) . ?
C12 C11 1.400(2) . ?
C3 C2 1.5042(19) . ?
C3 C22 1.5643(18) . ?
C3 H3 0.930(9) . ?
C2 H2 0.9300 . ?
C2 C1 1.3281(19) . ?
C23 C24 1.3782(19) . ?
C23 C22 1.5133(19) . ?
C23 C28 1.396(2) . ?
C1 C15 1.4732(19) . ?
C16 H16 0.9300 . ?
C16 C15 1.3983(19) . ?
C16 C17 1.386(2) . ?
C20 H20 0.9300 . ?
C20 C15 1.3985(19) . ?
C20 C19 1.386(2) . ?
C7 C8 1.389(2) . ?
C24 H24 0.9300 . ?
C24 C25 1.405(2) . ?
C21 C22 1.5401(19) . ?
C25 C26 1.392(2) . ?
C25 C33 1.501(2) . ?
C22 C32 1.5392(19) . ?
C11 H11 0.9300 . ?
C11 C10 1.380(2) . ?
C19 H19 0.9300 . ?
C19 C18 1.388(2) . ?
C18 H18 0.9300 . ?
C18 C17 1.384(2) . ?
C26 H26 0.9300 . ?
C26 C27 1.397(2) . ?
C28 C27 1.380(2) . ?
C17 H17 0.9300 . ?
C8 H8 0.9300 . ?
C8 C9 1.383(2) . ?
C27 H27 0.9300 . ?
C32 H32A 0.9600 . ?
C32 H32B 0.9600 . ?
C32 H32C 0.9600 . ?
C10 H10 0.9300 . ?
C10 C9 1.393(2) . ?
C9 H9 0.9300 . ?
C33 H33A 0.9600 . ?
C33 H33B 0.9600 . ?
C33 H33C 0.9600 . ?
C31 H31A 0.9600 . ?
C31 H31B 0.9600 . ?
C31 H31C 0.9600 . ?

loop_
_geom_torsion_atom_site_label_1
_geom_torsion_atom_site_label_2
_geom_torsion_atom_site_label_3
_geom_torsion_atom_site_label_4
_geom_torsion
_geom_torsion_site_symmetry_1
_geom_torsion_site_symmetry_2
_geom_torsion_site_symmetry_3
_geom_torsion_site_symmetry_4
_geom_torsion_publ_flag
O14 C13 C12 C7 175.33(11) . . . . ?
O14 C13 C12 C11 -6.85(19) . . . . ?
O14 C1 C15 C16 23.22(17) . . . . ?
O14 C1 C15 C20 -156.32(12) . . . . ?
O6 C7 C8 C9 -178.79(13) . . . . ?
O30 C21 C22 C3 -55.43(17) . . . . ?
O30 C21 C22 C23 -177.38(13) . . . . ?
O30 C21 C22 C32 64.91(16) . . . . ?
N29 C21 C22 C3 125.35(12) . . . . ?
N29 C21 C22 C23 3.40(13) . . . . ?
N29 C21 C22 C32 -114.31(12) . . . . ?
N29 C28 C27 C26 178.12(13) . . . . ?
C4 C13 C12 C7 -4.63(19) . . . . ?
C4 C13 C12 C11 173.18(13) . . . . ?
C4 C3 C2 C1 25.13(17) . . . . ?
C4 C3 C22 C23 -76.66(15) . . . . ?
C4 C3 C22 C21 170.43(11) . . . . ?
C4 C3 C22 C32 52.34(15) . . . . ?
C13 O14 C1 C2 -20.11(17) . . . . ?
C13 O14 C1 C15 159.06(11) . . . . ?
C13 C4 C3 C2 -25.02(16) . . . . ?
C13 C4 C3 C22 98.93(14) . . . . ?
C13 C4 C5 O6 -9.70(18) . . . . ?
C13 C4 C5 O34 169.50(13) . . . . ?
C13 C12 C7 O6 -3.42(19) . . . . ?
C13 C12 C7 C8 176.58(12) . . . . ?
C13 C12 C11 C10 -177.41(13) . . . . ?
C12 C7 C8 C9 1.2(2) . . . . ?
C12 C11 C10 C9 0.8(2) . . . . ?
C3 C4 C13 O14 3.77(19) . . . . ?
C3 C4 C13 C12 -176.27(11) . . . . ?
C3 C4 C5 O6 177.61(11) . . . . ?
C3 C4 C5 O34 -3.2(2) . . . . ?
C3 C2 C1 O14 -4.0(2) . . . . ?
C3 C2 C1 C15 176.98(12) . . . . ?
C5 O6 C7 C12 4.60(19) . . . . ?
C5 O6 C7 C8 -175.41(12) . . . . ?
C5 C4 C13 O14 -168.83(11) . . . . ?
C5 C4 C13 C12 11.13(19) . . . . ?
C5 C4 C3 C2 147.56(12) . . . . ?
C5 C4 C3 C22 -88.50(15) . . . . ?
C2 C3 C22 C23 46.09(15) . . . . ?
C2 C3 C22 C21 -66.82(14) . . . . ?
C2 C3 C22 C32 175.10(11) . . . . ?
C2 C1 C15 C16 -157.67(14) . . . . ?
C2 C1 C15 C20 22.8(2) . . . . ?
C23 C24 C25 C26 -1.0(2) . . . . ?
C23 C24 C25 C33 -179.57(12) . . . . ?
C23 C28 C27 C26 -1.1(2) . . . . ?
C1 O14 C13 C4 20.21(17) . . . . ?
C1 O14 C13 C12 -159.76(11) . . . . ?
C20 C19 C18 C17 1.4(2) . . . . ?
C7 O6 C5 O34 -177.33(12) . . . . ?
C7 O6 C5 C4 1.94(18) . . . . ?
C7 C12 C11 C10 0.4(2) . . . . ?
C7 C8 C9 C10 0.0(2) . . . . ?
C24 C23 C22 C3 61.38(19) . . . . ?
C24 C23 C22 C21 177.56(14) . . . . ?
C24 C23 C22 C32 -67.50(18) . . . . ?
C24 C23 C28 N29 -178.55(12) . . . . ?
C24 C23 C28 C27 0.8(2) . . . . ?
C24 C25 C26 C27 0.7(2) . . . . ?
C21 N29 C28 C23 0.09(16) . . . . ?
C21 N29 C28 C27 -179.19(14) . . . . ?
C25 C26 C27 C28 0.3(2) . . . . ?
C15 C16 C17 C18 0.3(2) . . . . ?
C15 C20 C19 C18 -0.3(2) . . . . ?
C22 C3 C2 C1 -101.37(15) . . . . ?
C22 C23 C24 C25 179.33(13) . . . . ?
C22 C23 C28 N29 2.21(15) . . . . ?
C22 C23 C28 C27 -178.45(13) . . . . ?
C11 C12 C7 O6 178.63(12) . . . . ?
C11 C12 C7 C8 -1.4(2) . . . . ?
C11 C10 C9 C8 -0.9(2) . . . . ?
C19 C20 C15 C1 178.87(12) . . . . ?
C19 C20 C15 C16 -0.7(2) . . . . ?
C19 C18 C17 C16 -1.4(2) . . . . ?
C28 N29 C21 O30 178.46(13) . . . . ?
C28 N29 C21 C22 -2.31(15) . . . . ?
C28 C23 C24 C25 0.3(2) . . . . ?
C28 C23 C22 C3 -119.51(13) . . . . ?
C28 C23 C22 C21 -3.33(13) . . . . ?
C28 C23 C22 C32 111.61(13) . . . . ?
C17 C16 C15 C1 -178.86(12) . . . . ?
C17 C16 C15 C20 0.7(2) . . . . ?
C33 C25 C26 C27 179.25(13) . . . . ?
C31 N29 C21 O30 -3.2(2) . . . . ?
C31 N29 C21 C22 176.04(12) . . . . ?
C31 N29 C28 C23 -178.24(13) . . . . ?
C31 N29 C28 C27 2.5(2) . . . . ?
